data_7230850
loop_
_publ_author_name
'Mei, Peifeng'
'Matsumoto, Akinobu'
'Hayashi, Hironobu'
'Suzuki, Mitsuharu'
'Aratani, Naoki'
'Yamada, Hiroko'

_publ_section_title
;
 1,3-Phenylene-bridged naphthalene wheels synthesized by one-pot
 Suzuki--Miyaura coupling and the complex of the hexamer with C60
;
_journal_issue 37
_journal_name_full 'RSC Advances'
_journal_page_first 20872
_journal_paper_doi 10.1039/C8RA03601B
_journal_volume 8
_journal_year 2018
_chemical_formula_moiety 'C96 H60, C60, 4(C6 H5 Cl)'
_chemical_formula_sum 'C180 H80 Cl4'
_chemical_formula_weight 2384.24
_space_group_crystal_system triclinic
_space_group_IT_number 2
_space_group_name_Hall '-P 1'
_space_group_name_H-M_alt 'P -1'
_symmetry_space_group_name_Hall '-P 1'
_symmetry_space_group_name_H-M 'P -1'
_atom_sites_solution_hydrogens geom
_audit_creation_method SHELXL-2014/7
_audit_update_record
;
2018-04-23 deposited with the CCDC.
2018-06-01 downloaded from the CCDC.
;
_cell_angle_alpha 94.214(7)
_cell_angle_beta 94.286(7)
_cell_angle_gamma 101.721(7)
_cell_formula_units_Z 1
_cell_length_a 11.110(5)
_cell_length_b 14.775(6)
_cell_length_c 17.361(7)
_cell_measurement_reflns_used 1908
_cell_measurement_temperature 90
_cell_measurement_theta_max 23.08
_cell_measurement_theta_min 2.31
_cell_volume 2771(2)
_computing_cell_refinement 'APEX2 (Bruker AXS, 2006)'
_computing_data_collection 'APEX2 (Bruker AXS, 2006)'
_computing_data_reduction 'SAINT (Bruker AXS, 2004)'
_computing_molecular_graphics 'XSHEL (Bruker AXS,2002)'
_computing_publication_material 'XCIF (Bruker AXS, 2001)'
_computing_structure_refinement 'SHELXL-97 (Sheldrick, 1997)'
_computing_structure_solution 'SHELXS-97 (Sheldrick, 1997)'
_diffrn_ambient_temperature 90
_diffrn_detector_area_resol_mean 8.333
_diffrn_measured_fraction_theta_full 0.990
_diffrn_measured_fraction_theta_max 0.989
_diffrn_measurement_device_type 'Bruker APEXII CCD area detector'
_diffrn_measurement_method 'phi and omega scans'
_diffrn_radiation_monochromator graphite
_diffrn_radiation_source 'fine-focus sealed tube'
_diffrn_radiation_type MoK\a
_diffrn_radiation_wavelength 0.71073
_diffrn_reflns_av_R_equivalents 0.0457
_diffrn_reflns_av_unetI/netI 0.1098
_diffrn_reflns_Laue_measured_fraction_full 0.990
_diffrn_reflns_Laue_measured_fraction_max 0.989
_diffrn_reflns_limit_h_max 10
_diffrn_reflns_limit_h_min -13
_diffrn_reflns_limit_k_max 18
_diffrn_reflns_limit_k_min -15
_diffrn_reflns_limit_l_max 21
_diffrn_reflns_limit_l_min -21
_diffrn_reflns_number 15703
_diffrn_reflns_point_group_measured_fraction_full 0.990
_diffrn_reflns_point_group_measured_fraction_max 0.989
_diffrn_reflns_theta_full 25.242
_diffrn_reflns_theta_max 25.999
_diffrn_reflns_theta_min 1.758
_exptl_absorpt_coefficient_mu 0.174
_exptl_absorpt_correction_T_max 0.998
_exptl_absorpt_correction_T_min 0.781
_exptl_absorpt_correction_type multi-scan
_exptl_absorpt_process_details
;
SADABS Sheldrick 1996
;
_exptl_crystal_colour red
_exptl_crystal_density_diffrn 1.429
_exptl_crystal_description prism
_exptl_crystal_F_000 1228
_exptl_crystal_size_max 0.200
_exptl_crystal_size_mid 0.100
_exptl_crystal_size_min 0.010
_refine_diff_density_max 0.332
_refine_diff_density_min -0.614
_refine_diff_density_rms 0.061
_refine_ls_extinction_method none
_refine_ls_goodness_of_fit_ref 1.036
_refine_ls_hydrogen_treatment constr
_refine_ls_matrix_type full
_refine_ls_number_parameters 1093
_refine_ls_number_reflns 10790
_refine_ls_number_restraints 517
_refine_ls_restrained_S_all 1.018
_refine_ls_R_factor_all 0.1500
_refine_ls_R_factor_gt 0.0691
_refine_ls_shift/su_max 0.002
_refine_ls_shift/su_mean 0.000
_refine_ls_structure_factor_coef Fsqd
_refine_ls_weighting_details 'w=1/[\s^2^(Fo^2^)+(0.0792P)^2^+2.1307P] where P=(Fo^2^+2Fc^2^)/3'
_refine_ls_weighting_scheme calc
_refine_ls_wR_factor_gt 0.1522
_refine_ls_wR_factor_ref 0.2025
_reflns_Friedel_coverage 0.000
_reflns_number_gt 5712
_reflns_number_total 10790
_reflns_threshold_expression 'I > 2\s(I)'
_cod_data_source_file c8ra03601b2.cif
_cod_data_source_block 40224PM_0m
_cod_database_code 7230850
_shelx_shelxl_version_number 2014/7
_shelx_space_group_comment
;
The symmetry employed for this shelxl refinement is uniquely defined
by the following loop, which should always be used as a source of
symmetry information in preference to the above space-group names.
They are only intended as comments.
;
_shelx_estimated_absorpt_t_min 0.966
_shelx_estimated_absorpt_t_max 0.998

loop_
_space_group_symop_operation_xyz
'x, y, z'
'-x, -y, -z'

loop_
_atom_site_label
_atom_site_type_symbol
_atom_site_fract_x
_atom_site_fract_y
_atom_site_fract_z
_atom_site_U_iso_or_equiv
_atom_site_adp_type
_atom_site_occupancy
_atom_site_site_symmetry_order
_atom_site_calc_flag
_atom_site_refinement_flags_posn
_atom_site_refinement_flags_adp
_atom_site_refinement_flags_occupancy
_atom_site_disorder_assembly
_atom_site_disorder_group
C1 C 0.1985(18) 0.4480(11) 0.3621(11) 0.039(4) Uani 0.657(11) 1 d D U P A 1
C2 C 0.2827(17) 0.455(3) 0.4309(18) 0.033(3) Uani 0.657(11) 1 d D U P A 1
C3 C 0.325(3) 0.5392(15) 0.4810(18) 0.036(5) Uani 0.657(11) 1 d . U P A 1
C4 C 0.2841(17) 0.6202(11) 0.4470(8) 0.028(3) Uani 0.657(11) 1 d D U P A 1
C5 C 0.2103(15) 0.6156(13) 0.3778(10) 0.036(3) Uani 0.657(11) 1 d D U P A 1
C6 C 0.1692(15) 0.5284(10) 0.3342(9) 0.038(3) Uani 0.657(11) 1 d D U P A 1
C7 C 0.0416(12) 0.5205(11) 0.3019(7) 0.042(3) Uani 0.657(11) 1 d D U P A 1
C8 C -0.0420(17) 0.4394(12) 0.2977(13) 0.057(4) Uani 0.657(11) 1 d D U P A 1
C9 C -0.0088(10) 0.3591(7) 0.3250(5) 0.064(3) Uani 0.657(11) 1 d . U P A 1
C10 C 0.1092(11) 0.3618(8) 0.3566(6) 0.049(3) Uani 0.657(11) 1 d D U P A 1
C11 C 0.1215(12) 0.3126(8) 0.4226(8) 0.035(3) Uani 0.657(11) 1 d . U P A 1
C12 C 0.2398(8) 0.3785(7) 0.4702(6) 0.027(2) Uani 0.657(11) 1 d . U P A 1
C13 C 0.2372(15) 0.3822(9) 0.5529(8) 0.040(4) Uani 0.657(11) 1 d . U P A 1
C14 C 0.2780(7) 0.4701(7) 0.5950(6) 0.048(3) Uani 0.657(11) 1 d . U P A 1
C15 C 0.3184(12) 0.5490(8) 0.5592(10) 0.045(3) Uani 0.657(11) 1 d . U P A 1
C16 C 0.2839(13) 0.6324(11) 0.5867(10) 0.046(4) Uani 0.657(11) 1 d . U P A 1
C17 C 0.2642(16) 0.6814(13) 0.5118(9) 0.044(4) Uani 0.657(11) 1 d D U P A 1
C18 C 0.181(2) 0.7305(18) 0.508(2) 0.060(6) Uani 0.657(11) 1 d . U P A 1
C19 C 0.0998(11) 0.7215(6) 0.4375(7) 0.050(3) Uani 0.657(11) 1 d . U P A 1
C20 C 0.1117(10) 0.6673(7) 0.3727(6) 0.049(3) Uani 0.657(11) 1 d D U P A 1
C21 C 0.0061(15) 0.6085(16) 0.3261(16) 0.050(3) Uani 0.657(11) 1 d . U P A 1
C22 C -0.1145(11) 0.6076(9) 0.3427(8) 0.044(3) Uani 0.657(11) 1 d . U P A 1
C23 C -0.2039(14) 0.5182(12) 0.3380(8) 0.043(4) Uani 0.657(11) 1 d . U P A 1
C24 C -0.1687(14) 0.4368(10) 0.3178(8) 0.056(5) Uani 0.657(11) 1 d D U P A 1
C25 C 0.0326(15) 0.2683(10) 0.4626(8) 0.046(3) Uani 0.657(11) 1 d . U P A 1
C26 C 0.0338(12) 0.2777(8) 0.5460(9) 0.047(3) Uani 0.657(11) 1 d . U P A 1
C27 C 0.1303(13) 0.3327(9) 0.5929(8) 0.046(4) Uani 0.657(11) 1 d . U P A 1
C28 C 0.2104(12) 0.6413(8) 0.6451(8) 0.053(3) Uani 0.657(11) 1 d . U P A 1
C29 C 0.1115(13) 0.6944(9) 0.6357(9) 0.052(4) Uani 0.657(11) 1 d . U P A 1
C30 C 0.0952(8) 0.7367(5) 0.5709(8) 0.039(2) Uani 0.657(11) 1 d . U P A 1
C31 C -0.4757(3) 0.3403(3) 0.1853(2) 0.0236(8) Uani 1 1 d . . . . .
H1 H -0.4038 0.3699 0.2178 0.028 Uiso 1 1 calc R U . . .
C32 C -0.5649(3) 0.3918(2) 0.1649(2) 0.0207(8) Uani 1 1 d . . . . .
C33 C -0.6692(3) 0.3477(3) 0.1168(2) 0.0256(9) Uani 1 1 d . . . . .
H2 H -0.7311 0.3809 0.1025 0.031 Uiso 1 1 calc R U . . .
C34 C -0.6829(3) 0.2550(3) 0.0895(2) 0.0281(9) Uani 1 1 d . . . . .
H3 H -0.7536 0.2255 0.0560 0.034 Uiso 1 1 calc R U . . .
C35 C -0.5948(3) 0.2052(3) 0.1107(2) 0.0249(9) Uani 1 1 d . . . . .
H4 H -0.6057 0.1418 0.0920 0.030 Uiso 1 1 calc R U . . .
C36 C -0.4902(3) 0.2478(3) 0.1595(2) 0.0211(8) Uani 1 1 d . . . . .
C37 C -0.4007(3) 0.1905(2) 0.1859(2) 0.0234(8) Uani 1 1 d . . . . .
C38 C -0.4436(3) 0.1146(3) 0.2259(2) 0.0280(9) Uani 1 1 d . . . . .
H5 H -0.5278 0.1010 0.2364 0.034 Uiso 1 1 calc R U . . .
C39 C -0.3650(3) 0.0573(3) 0.2513(2) 0.0293(9) Uani 1 1 d . . . . .
H6 H -0.3974 0.0053 0.2782 0.035 Uiso 1 1 calc R U . . .
C40 C -0.2427(3) 0.0745(2) 0.2382(2) 0.0226(8) Uani 1 1 d . . . . .
C41 C -0.1949(3) 0.1507(2) 0.1956(2) 0.0206(8) Uani 1 1 d . . . . .
C42 C -0.0723(3) 0.1687(3) 0.1742(2) 0.0267(9) Uani 1 1 d . . . . .
H7 H -0.0182 0.1303 0.1908 0.032 Uiso 1 1 calc R U . . .
C43 C -0.0294(4) 0.2394(3) 0.1306(2) 0.0328(10) Uani 1 1 d . . . . .
H8 H 0.0536 0.2502 0.1177 0.039 Uiso 1 1 calc R U . . .
C44 C -0.1087(4) 0.2963(3) 0.1046(2) 0.0324(10) Uani 1 1 d . . . . .
H9 H -0.0793 0.3451 0.0736 0.039 Uiso 1 1 calc R U . . .
C45 C -0.2271(3) 0.2816(2) 0.1236(2) 0.0245(9) Uani 1 1 d . . . . .
H10 H -0.2790 0.3210 0.1060 0.029 Uiso 1 1 calc R U . . .
C46 C -0.2752(3) 0.2093(2) 0.1690(2) 0.0214(8) Uani 1 1 d . . . . .
C47 C -0.1634(3) 0.0116(3) 0.2674(2) 0.0240(9) Uani 1 1 d . . . . .
C48 C -0.1993(4) -0.0843(3) 0.2483(2) 0.0301(9) Uani 1 1 d . . . . .
H11 H -0.2735 -0.1088 0.2161 0.036 Uiso 1 1 calc R U . . .
C49 C -0.1287(4) -0.1435(3) 0.2753(2) 0.0320(10) Uani 1 1 d . . . . .
H12 H -0.1536 -0.2084 0.2613 0.038 Uiso 1 1 calc R U . . .
C50 C -0.0213(3) -0.1086(2) 0.3228(2) 0.0270(9) Uani 1 1 d . . . . .
H13 H 0.0280 -0.1499 0.3403 0.032 Uiso 1 1 calc R U . . .
C51 C 0.0160(3) -0.0141(2) 0.3456(2) 0.0216(8) Uani 1 1 d . . . . .
C52 C -0.0567(3) 0.0454(2) 0.3166(2) 0.0213(8) Uani 1 1 d . . . . .
H14 H -0.0325 0.1102 0.3310 0.026 Uiso 1 1 calc R U . . .
C53 C 0.1259(3) 0.0207(2) 0.4015(2) 0.0205(8) Uani 1 1 d . . . . .
C54 C 0.1373(3) -0.0238(2) 0.4685(2) 0.0245(9) Uani 1 1 d . . . . .
H15 H 0.0759 -0.0765 0.4763 0.029 Uiso 1 1 calc R U . . .
C55 C 0.2369(3) 0.0068(2) 0.5249(2) 0.0235(8) Uani 1 1 d . . . . .
H16 H 0.2427 -0.0269 0.5691 0.028 Uiso 1 1 calc R U . . .
C56 C 0.3262(3) 0.0840(2) 0.5182(2) 0.0217(8) Uani 1 1 d . . . . .
C57 C 0.3208(3) 0.1310(2) 0.4490(2) 0.0201(8) Uani 1 1 d . . . . .
C58 C 0.4146(3) 0.2071(2) 0.4354(2) 0.0225(8) Uani 1 1 d . . . . .
H17 H 0.4817 0.2292 0.4738 0.027 Uiso 1 1 calc R U . . .
C59 C 0.4105(3) 0.2494(3) 0.3682(2) 0.0256(9) Uani 1 1 d . . . . .
H18 H 0.4740 0.3009 0.3608 0.031 Uiso 1 1 calc R U . . .
C60 C 0.3140(3) 0.2175(2) 0.3101(2) 0.0245(9) Uani 1 1 d . . . . .
H19 H 0.3120 0.2474 0.2635 0.029 Uiso 1 1 calc R U . . .
C61 C 0.2224(3) 0.1434(2) 0.3203(2) 0.0215(8) Uani 1 1 d . . . . .
H20 H 0.1583 0.1215 0.2798 0.026 Uiso 1 1 calc R U . . .
C62 C 0.2206(3) 0.0981(2) 0.3901(2) 0.0195(8) Uani 1 1 d . . . . .
C63 C 0.4274(3) 0.1185(2) 0.5811(2) 0.0207(8) Uani 1 1 d . . . . .
C64 C 0.5182(3) 0.0686(3) 0.5979(2) 0.0256(9) Uani 1 1 d . . . . .
H21 H 0.5155 0.0106 0.5696 0.031 Uiso 1 1 calc R U . . .
C65 C 0.6129(3) 0.1034(3) 0.6561(2) 0.0263(9) Uani 1 1 d . . . . .
H22 H 0.6760 0.0699 0.6664 0.032 Uiso 1 1 calc R U . . .
C66 C 0.6156(3) 0.1866(3) 0.6992(2) 0.0248(9) Uani 1 1 d . . . . .
H23 H 0.6808 0.2098 0.7387 0.030 Uiso 1 1 calc R U . . .
C67 C 0.5228(3) 0.2369(2) 0.6850(2) 0.0212(8) Uani 1 1 d . . . . .
C68 C 0.4308(3) 0.2018(2) 0.6252(2) 0.0234(8) Uani 1 1 d . . . . .
H24 H 0.3685 0.2356 0.6142 0.028 Uiso 1 1 calc R U . . .
C69 C 0.5255(3) 0.3282(2) 0.7276(2) 0.0213(8) Uani 1 1 d . . . . .
C70 C 0.5126(3) 0.4018(2) 0.6864(2) 0.0235(8) Uani 1 1 d . . . . .
H25 H 0.4952 0.3916 0.6316 0.028 Uiso 1 1 calc R U . . .
C71 C 0.5240(3) 0.4910(3) 0.7219(2) 0.0243(9) Uani 1 1 d . . . . .
H26 H 0.5143 0.5399 0.6909 0.029 Uiso 1 1 calc R U . . .
C73 C 0.5578(3) 0.4355(2) 0.8474(2) 0.0223(8) Uani 1 1 d . . . . .
C72 C 0.5489(3) 0.5104(2) 0.8010(2) 0.0222(8) Uani 1 1 d . . . . .
C74 C 0.5730(3) 0.4479(3) 0.9295(2) 0.0255(9) Uani 1 1 d . . . . .
H27 H 0.5843 0.5086 0.9549 0.031 Uiso 1 1 calc R U . . .
C75 C 0.5719(4) 0.3744(3) 0.9726(2) 0.0325(10) Uani 1 1 d . . . . .
H28 H 0.5821 0.3846 1.0276 0.039 Uiso 1 1 calc R U . . .
C76 C 0.5558(4) 0.2842(3) 0.9371(2) 0.0353(10) Uani 1 1 d . . . . .
H29 H 0.5539 0.2334 0.9679 0.042 Uiso 1 1 calc R U . . .
C77 C 0.5430(4) 0.2695(3) 0.8586(2) 0.0301(9) Uani 1 1 d . . . . .
H30 H 0.5328 0.2081 0.8349 0.036 Uiso 1 1 calc R U . . .
C78 C 0.5445(3) 0.3437(2) 0.8111(2) 0.0226(8) Uani 1 1 d . . . . .
C79 C 0.0150(4) 0.3994(3) 0.8943(3) 0.0467(12) Uani 1 1 d . . . . .
C80 C 0.1227(4) 0.4527(3) 0.8774(3) 0.0480(12) Uani 1 1 d . . . . .
H31 H 0.1255 0.5151 0.8662 0.058 Uiso 1 1 calc R U . . .
C81 C 0.2283(4) 0.4168(4) 0.8762(3) 0.0537(13) Uani 1 1 d . . . . .
H32 H 0.3024 0.4549 0.8634 0.064 Uiso 1 1 calc R U . . .
C82 C 0.2290(6) 0.3311(4) 0.8925(3) 0.0639(16) Uani 1 1 d . . . . .
H33 H 0.3028 0.3080 0.8924 0.077 Uiso 1 1 calc R U . . .
C83 C 0.1162(6) 0.2738(4) 0.9104(3) 0.0689(17) Uani 1 1 d . . . . .
H34 H 0.1148 0.2119 0.9223 0.083 Uiso 1 1 calc R U . . .
C84 C 0.0097(5) 0.3081(4) 0.9102(3) 0.0601(15) Uani 1 1 d . . . . .
H35 H -0.0658 0.2700 0.9209 0.072 Uiso 1 1 calc R U . . .
Cl2 Cl -0.2152(3) -0.04927(18) 0.05901(16) 0.0548(10) Uani 0.484(4) 1 d . . P B 1
C85 C -0.1971(8) 0.0056(5) -0.0212(4) 0.120(11) Uiso 0.484(4) 1 d G . P B 1
C86 C -0.1127(6) -0.0146(4) -0.0717(4) 0.036(2) Uani 0.484(4) 1 d G . P B 1
H36 H -0.0672 -0.0609 -0.0613 0.043 Uiso 0.484(4) 1 calc R U P B 1
C87 C -0.0950(6) 0.0331(5) -0.1374(4) 0.028(3) Uiso 0.484(4) 1 d G . P B 1
H46 H -0.0373 0.0193 -0.1719 0.033 Uiso 0.484(4) 1 calc R U P B 1
C88 C -0.1615(7) 0.1009(6) -0.1527(4) 0.057(4) Uani 0.484(4) 1 d G . P B 1
H38 H -0.1494 0.1334 -0.1976 0.068 Uiso 0.484(4) 1 calc R U P B 1
C89 C -0.2459(6) 0.1211(5) -0.1022(4) 0.057(3) Uani 0.484(4) 1 d G . P B 1
H39 H -0.2914 0.1674 -0.1127 0.069 Uiso 0.484(4) 1 calc R U P B 1
C90 C -0.2636(7) 0.0734(5) -0.0365(4) 0.050(3) Uani 0.484(4) 1 d G . P B 1
H40 H -0.3213 0.0872 -0.0020 0.060 Uiso 0.484(4) 1 calc R U P B 1
Cl3 Cl -0.1403(5) 0.0507(2) -0.1671(3) 0.1011(18) Uani 0.516(4) 1 d . . P B 2
C91 C -0.2301(6) 0.0349(4) -0.0930(4) 0.065(3) Uani 0.516(4) 1 d G . P B 2
C92 C -0.3485(7) 0.0522(4) -0.1021(5) 0.064(3) Uani 0.516(4) 1 d G . P B 2
H41 H -0.3773 0.0728 -0.1492 0.077 Uiso 0.516(4) 1 calc R U P B 2
C93 C -0.4247(5) 0.0393(5) -0.0421(6) 0.075(4) Uani 0.516(4) 1 d G . P B 2
H42 H -0.5057 0.0511 -0.0483 0.090 Uiso 0.516(4) 1 calc R U P B 2
C94 C -0.3825(8) 0.0092(5) 0.0269(5) 0.093(5) Uani 0.516(4) 1 d G . P B 2
H43 H -0.4346 0.0004 0.0678 0.112 Uiso 0.516(4) 1 calc R U P B 2
C95 C -0.2641(9) -0.0081(5) 0.0359(3) 0.148(10) Uani 0.516(4) 1 d G . P B 2
H44 H -0.2353 -0.0287 0.0831 0.177 Uiso 0.516(4) 1 calc R U P B 2
C96 C -0.1879(6) 0.0048(4) -0.0240(4) 0.028(3) Uiso 0.516(4) 1 d G . P B 2
H45 H -0.1069 -0.0070 -0.0178 0.034 Uiso 0.516(4) 1 calc R U P B 2
Cl1 Cl -0.11655(13) 0.44428(12) 0.89591(11) 0.0887(6) Uani 1 1 d . . . . .
C97 C 0.203(3) 0.471(2) 0.354(2) 0.031(6) Uani 0.343(11) 1 d D U P A 2
C98 C 0.175(3) 0.5622(14) 0.346(2) 0.041(6) Uani 0.343(11) 1 d D U P A 2
C99 C 0.050(3) 0.5488(15) 0.306(2) 0.045(7) Uiso 0.343(11) 1 d D U P A 2
C100 C -0.005(2) 0.450(2) 0.299(3) 0.050(7) Uani 0.343(11) 1 d D U P A 2
C101 C 0.0878(14) 0.4020(10) 0.3260(10) 0.035(4) Uani 0.343(11) 1 d D U P A 2
C102 C 0.0532(15) 0.3204(11) 0.3693(10) 0.031(4) Uani 0.343(11) 1 d . U P A 2
C103 C 0.137(3) 0.313(2) 0.4451(14) 0.032(6) Uiso 0.343(11) 1 d . U P A 2
C104 C 0.215(3) 0.357(2) 0.4689(17) 0.061(8) Uiso 0.343(11) 1 d D U P A 2
C105 C 0.258(4) 0.456(5) 0.424(4) 0.033(3) Uani 0.343(11) 1 d . U P A 2
C106 C 0.308(5) 0.535(3) 0.468(3) 0.029(7) Uani 0.343(11) 1 d D U P A 2
C107 C 0.297(4) 0.627(3) 0.4697(19) 0.042(8) Uani 0.343(11) 1 d D U P A 2
C108 C 0.228(3) 0.633(2) 0.399(2) 0.038(7) Uani 0.343(11) 1 d D U P A 2
C109 C 0.149(2) 0.6980(14) 0.4154(16) 0.048(5) Uani 0.343(11) 1 d D U P A 2
C110 C 0.0268(14) 0.6858(10) 0.3823(10) 0.039(4) Uani 0.343(11) 1 d D U P A 2
C111 C -0.024(4) 0.610(3) 0.324(3) 0.050(3) Uani 0.343(11) 1 d D U P A 2
C112 C -0.161(3) 0.567(2) 0.3385(17) 0.058(7) Uani 0.343(11) 1 d . U P A 2
C113 C -0.194(3) 0.478(2) 0.3260(18) 0.052(8) Uani 0.343(11) 1 d . U P A 2
C114 C -0.128(2) 0.407(2) 0.3102(16) 0.055(7) Uani 0.343(11) 1 d D U P A 2
C115 C -0.155(3) 0.3327(17) 0.3533(14) 0.047(6) Uani 0.343(11) 1 d . U P A 2
C116 C -0.072(3) 0.285(2) 0.383(2) 0.049(6) Uani 0.343(11) 1 d . U P A 2
C117 C -0.0768(16) 0.2568(12) 0.4658(11) 0.036(5) Uiso 0.343(11) 1 d . U P A 2
C118 C 0.044(3) 0.2718(19) 0.4988(16) 0.044(6) Uani 0.343(11) 1 d . U P A 2
C119 C 0.077(3) 0.301(2) 0.573(2) 0.060(9) Uani 0.343(11) 1 d . U P A 2
C120 C 0.183(2) 0.3682(18) 0.5986(17) 0.049(6) Uani 0.343(11) 1 d . U P A 2
C121 C 0.262(3) 0.410(2) 0.5412(19) 0.051(7) Uani 0.343(11) 1 d D U P A 2
C122 C 0.315(2) 0.5057(16) 0.5533(15) 0.035(5) Uani 0.343(11) 1 d . U P A 2
C123 C 0.2847(11) 0.5598(11) 0.6175(9) 0.039(4) Uani 0.343(11) 1 d . U P A 2
C124 C 0.259(3) 0.655(2) 0.599(2) 0.049(7) Uani 0.343(11) 1 d . U P A 2
C125 C 0.259(3) 0.682(3) 0.535(2) 0.055(8) Uani 0.343(11) 1 d D U P A 2
C126 C 0.163(4) 0.726(3) 0.499(4) 0.044(8) Uani 0.343(11) 1 d D U P A 2

loop_
_atom_site_aniso_label
_atom_site_aniso_U_11
_atom_site_aniso_U_22
_atom_site_aniso_U_33
_atom_site_aniso_U_23
_atom_site_aniso_U_13
_atom_site_aniso_U_12
C1 0.053(8) 0.043(7) 0.031(6) 0.009(6) 0.031(5) 0.018(6)
C2 0.014(8) 0.037(3) 0.057(6) 0.014(4) 0.019(6) 0.016(7)
C3 0.009(7) 0.051(7) 0.045(13) 0.008(6) 0.004(7) -0.005(5)
C4 0.021(6) 0.031(5) 0.031(8) 0.002(5) 0.007(6) -0.004(4)
C5 0.024(6) 0.041(8) 0.043(8) 0.019(6) 0.015(5) -0.004(6)
C6 0.031(5) 0.062(8) 0.027(5) 0.011(6) 0.019(4) 0.016(7)
C7 0.050(6) 0.064(8) 0.013(4) 0.019(6) 0.004(4) 0.011(7)
C8 0.088(11) 0.066(8) 0.015(6) 0.000(5) -0.005(9) 0.017(8)
C9 0.085(8) 0.071(6) 0.035(5) -0.025(5) 0.003(5) 0.028(6)
C10 0.055(6) 0.053(7) 0.043(6) -0.012(5) 0.019(5) 0.020(5)
C11 0.045(6) 0.022(4) 0.042(8) -0.007(6) 0.009(7) 0.019(4)
C12 0.013(4) 0.020(4) 0.055(5) 0.018(4) 0.014(3) 0.014(3)
C13 0.038(8) 0.045(7) 0.052(7) 0.031(6) 0.007(6) 0.031(5)
C14 0.024(4) 0.064(6) 0.060(6) 0.018(5) -0.013(4) 0.018(4)
C15 0.020(4) 0.052(7) 0.057(7) 0.008(7) -0.007(4) 0.000(6)
C16 0.022(5) 0.051(8) 0.053(8) -0.015(6) -0.015(5) -0.005(5)
C17 0.029(5) 0.026(6) 0.069(9) -0.012(6) 0.026(6) -0.011(4)
C18 0.061(13) 0.020(7) 0.089(12) -0.001(7) 0.020(10) -0.017(7)
C19 0.062(7) 0.020(4) 0.070(8) 0.027(4) 0.015(7) 0.002(4)
C20 0.041(6) 0.053(6) 0.057(6) 0.041(5) 0.013(5) 0.003(5)
C21 0.047(9) 0.077(4) 0.039(3) 0.042(3) 0.005(7) 0.030(6)
C22 0.046(7) 0.066(8) 0.031(5) 0.031(6) 0.000(5) 0.026(5)
C23 0.033(6) 0.063(11) 0.035(6) 0.012(8) -0.003(5) 0.011(7)
C24 0.073(11) 0.061(10) 0.028(7) -0.004(7) -0.026(7) 0.019(7)
C25 0.057(6) 0.017(4) 0.069(8) 0.004(7) 0.021(8) 0.014(4)
C26 0.069(8) 0.021(5) 0.065(8) 0.031(6) 0.035(7) 0.024(5)
C27 0.042(10) 0.039(9) 0.066(8) 0.038(7) 0.013(8) 0.016(6)
C28 0.046(7) 0.049(7) 0.052(6) -0.002(5) -0.020(6) -0.009(5)
C29 0.044(10) 0.031(9) 0.074(11) -0.025(7) -0.008(8) 0.006(6)
C30 0.057(6) 0.015(4) 0.038(6) -0.007(4) 0.004(5) -0.004(3)
C31 0.0206(19) 0.032(2) 0.018(2) 0.0075(17) 0.0031(16) 0.0034(16)
C32 0.0191(18) 0.027(2) 0.018(2) 0.0111(16) 0.0068(16) 0.0041(16)
C33 0.020(2) 0.031(2) 0.027(2) 0.0069(18) 0.0053(17) 0.0078(17)
C34 0.022(2) 0.032(2) 0.028(2) 0.0034(18) 0.0006(18) 0.0016(17)
C35 0.021(2) 0.025(2) 0.029(2) 0.0019(17) 0.0030(18) 0.0060(16)
C36 0.0181(18) 0.032(2) 0.0155(19) 0.0057(16) 0.0043(16) 0.0074(16)
C37 0.026(2) 0.024(2) 0.020(2) 0.0026(16) 0.0014(17) 0.0054(16)
C38 0.0184(19) 0.033(2) 0.033(2) 0.0097(19) 0.0063(18) 0.0020(17)
C39 0.027(2) 0.027(2) 0.035(2) 0.0115(18) 0.0041(19) 0.0034(17)
C40 0.0216(19) 0.024(2) 0.021(2) 0.0025(16) -0.0007(16) 0.0030(16)
C41 0.027(2) 0.0183(19) 0.0164(19) 0.0002(15) 0.0011(16) 0.0039(16)
C42 0.025(2) 0.028(2) 0.029(2) 0.0069(18) 0.0046(18) 0.0066(17)
C43 0.026(2) 0.033(2) 0.041(3) 0.009(2) 0.013(2) 0.0063(18)
C44 0.032(2) 0.027(2) 0.041(3) 0.0140(19) 0.011(2) 0.0059(18)
C45 0.026(2) 0.024(2) 0.025(2) 0.0091(17) 0.0036(17) 0.0075(16)
C46 0.024(2) 0.0207(19) 0.019(2) 0.0012(16) 0.0035(16) 0.0029(16)
C47 0.024(2) 0.025(2) 0.023(2) 0.0094(17) 0.0053(17) 0.0029(16)
C48 0.028(2) 0.028(2) 0.033(2) 0.0090(18) 0.0002(19) 0.0009(17)
C49 0.031(2) 0.019(2) 0.042(3) 0.0087(19) -0.001(2) -0.0031(17)
C50 0.029(2) 0.020(2) 0.035(2) 0.0105(18) 0.0038(19) 0.0066(17)
C51 0.0233(19) 0.022(2) 0.022(2) 0.0094(16) 0.0083(17) 0.0044(16)
C52 0.0207(19) 0.0185(19) 0.025(2) 0.0065(16) 0.0068(17) 0.0022(15)
C53 0.0206(19) 0.0166(18) 0.026(2) 0.0056(16) 0.0051(17) 0.0069(15)
C54 0.023(2) 0.0191(19) 0.032(2) 0.0065(17) 0.0041(18) 0.0040(16)
C55 0.028(2) 0.0214(19) 0.024(2) 0.0094(16) 0.0071(18) 0.0066(16)
C56 0.0210(19) 0.023(2) 0.024(2) 0.0047(16) 0.0035(16) 0.0095(16)
C57 0.0188(18) 0.0204(19) 0.023(2) 0.0039(16) 0.0046(16) 0.0072(15)
C58 0.0191(19) 0.023(2) 0.025(2) 0.0018(17) 0.0007(16) 0.0048(16)
C59 0.024(2) 0.025(2) 0.027(2) 0.0083(17) 0.0083(18) -0.0006(16)
C60 0.027(2) 0.025(2) 0.023(2) 0.0085(17) 0.0057(18) 0.0048(17)
C61 0.0215(19) 0.0194(19) 0.024(2) 0.0035(16) 0.0033(16) 0.0052(15)
C62 0.0219(19) 0.0171(18) 0.022(2) 0.0050(16) 0.0059(16) 0.0079(15)
C63 0.0212(19) 0.024(2) 0.019(2) 0.0077(16) 0.0041(16) 0.0074(16)
C64 0.026(2) 0.027(2) 0.025(2) 0.0041(17) 0.0043(18) 0.0084(17)
C65 0.025(2) 0.034(2) 0.025(2) 0.0080(18) 0.0043(18) 0.0135(17)
C66 0.022(2) 0.033(2) 0.020(2) 0.0060(17) 0.0044(17) 0.0056(17)
C67 0.0185(18) 0.024(2) 0.020(2) 0.0047(16) 0.0049(16) 0.0007(15)
C68 0.0206(19) 0.027(2) 0.025(2) 0.0096(17) 0.0042(17) 0.0065(16)
C69 0.0164(18) 0.023(2) 0.026(2) 0.0067(17) 0.0053(16) 0.0037(15)
C70 0.0224(19) 0.030(2) 0.020(2) 0.0033(17) 0.0053(16) 0.0070(16)
C71 0.0219(19) 0.027(2) 0.026(2) 0.0131(17) 0.0062(17) 0.0048(16)
C73 0.0177(19) 0.024(2) 0.026(2) 0.0034(17) 0.0051(16) 0.0046(15)
C72 0.0182(18) 0.025(2) 0.025(2) 0.0076(17) 0.0044(16) 0.0055(15)
C74 0.030(2) 0.030(2) 0.020(2) 0.0037(17) 0.0066(17) 0.0126(17)
C75 0.042(2) 0.043(3) 0.020(2) 0.0086(19) 0.0078(19) 0.023(2)
C76 0.051(3) 0.039(3) 0.025(2) 0.016(2) 0.012(2) 0.022(2)
C77 0.037(2) 0.030(2) 0.028(2) 0.0073(18) 0.0085(19) 0.0129(18)
C78 0.0214(19) 0.026(2) 0.023(2) 0.0062(17) 0.0076(17) 0.0076(16)
C79 0.045(3) 0.060(3) 0.040(3) 0.011(2) 0.015(2) 0.017(2)
C80 0.042(3) 0.044(3) 0.057(3) 0.000(2) 0.005(2) 0.008(2)
C81 0.034(3) 0.073(4) 0.052(3) -0.006(3) -0.002(2) 0.012(3)
C82 0.068(4) 0.075(4) 0.055(4) -0.018(3) -0.020(3) 0.047(3)
C83 0.098(5) 0.052(3) 0.061(4) 0.004(3) -0.002(4) 0.029(4)
C84 0.067(4) 0.055(3) 0.059(4) 0.017(3) 0.017(3) 0.006(3)
Cl2 0.084(2) 0.0354(16) 0.0413(17) 0.0006(12) 0.0199(15) 0.0013(13)
C86 0.038(5) 0.030(5) 0.038(5) -0.004(4) -0.002(4) 0.010(4)
C88 0.085(9) 0.064(8) 0.032(6) 0.016(6) -0.003(6) 0.039(7)
C89 0.051(7) 0.063(8) 0.074(8) 0.019(6) 0.018(6) 0.040(6)
C90 0.065(7) 0.043(6) 0.049(7) 0.007(5) 0.034(6) 0.016(5)
Cl3 0.107(3) 0.062(2) 0.125(4) -0.013(2) 0.066(3) -0.017(2)
C91 0.060(7) 0.039(6) 0.082(9) -0.021(6) 0.019(6) -0.019(5)
C92 0.075(8) 0.032(6) 0.087(9) 0.006(6) 0.005(7) 0.015(6)
C93 0.081(8) 0.020(5) 0.124(11) -0.011(6) 0.037(9) 0.005(5)
C94 0.132(13) 0.045(8) 0.099(12) -0.025(8) 0.043(11) 0.010(8)
C95 0.34(3) 0.030(8) 0.063(11) 0.000(7) -0.042(16) 0.028(13)
Cl1 0.0501(9) 0.1098(13) 0.1203(14) 0.0227(11) 0.0314(9) 0.0370(9)
C97 0.012(8) 0.036(12) 0.044(12) 0.009(9) 0.008(8) -0.003(8)
C98 0.036(10) 0.042(13) 0.052(15) 0.026(11) 0.016(10) 0.013(11)
C100 0.059(13) 0.063(14) 0.031(12) -0.004(11) 0.020(11) 0.013(11)
C101 0.024(8) 0.039(9) 0.039(9) -0.014(7) 0.009(7) 0.000(7)
C102 0.031(8) 0.026(7) 0.034(8) -0.015(6) 0.019(7) 0.005(6)
C105 0.014(8) 0.037(3) 0.057(6) 0.014(4) 0.019(6) 0.016(7)
C106 0.016(14) 0.055(14) 0.023(12) 0.026(11) 0.002(10) 0.014(11)
C107 0.024(10) 0.060(14) 0.032(14) 0.013(11) 0.003(10) -0.017(9)
C108 0.031(12) 0.031(11) 0.055(17) 0.024(10) 0.020(11) 0.002(9)
C109 0.045(11) 0.029(9) 0.081(15) 0.031(10) 0.035(10) 0.011(8)
C110 0.042(9) 0.041(8) 0.052(10) 0.043(8) 0.032(8) 0.029(7)
C111 0.047(9) 0.077(4) 0.039(3) 0.042(3) 0.005(7) 0.030(6)
C112 0.052(17) 0.08(2) 0.045(12) 0.026(16) -0.016(14) 0.032(13)
C113 0.053(13) 0.06(2) 0.041(13) -0.004(16) -0.022(10) 0.027(14)
C114 0.040(12) 0.073(15) 0.034(9) -0.020(11) 0.005(10) -0.022(11)
C115 0.047(16) 0.039(15) 0.046(11) -0.031(11) -0.026(12) 0.010(10)
C116 0.055(13) 0.032(11) 0.056(14) -0.024(10) 0.006(11) 0.010(9)
C118 0.068(12) 0.021(9) 0.056(14) 0.027(13) 0.041(13) 0.020(8)
C119 0.056(18) 0.030(16) 0.10(2) 0.031(13) -0.016(14) 0.014(12)
C120 0.032(12) 0.066(14) 0.073(13) 0.064(12) 0.033(11) 0.033(9)
C121 0.031(10) 0.066(14) 0.073(14) 0.049(12) 0.025(9) 0.029(10)
C122 0.009(7) 0.063(12) 0.037(10) 0.032(12) 0.004(6) 0.007(10)
C123 0.020(6) 0.056(10) 0.038(9) 0.006(8) -0.009(6) 0.005(6)
C124 0.029(11) 0.045(12) 0.058(13) -0.011(11) -0.001(10) -0.021(9)
C125 0.028(12) 0.040(12) 0.081(16) 0.029(12) -0.034(12) -0.021(10)
C126 0.015(9) 0.026(14) 0.089(18) 0.031(13) -0.012(11) -0.006(9)

loop_
_atom_type_symbol
_atom_type_description
_atom_type_scat_dispersion_real
_atom_type_scat_dispersion_imag
_atom_type_scat_source
C C 0.0033 0.0016 'International Tables Vol C Tables 4.2.6.8 and 6.1.1.4'
H H 0.0000 0.0000 'International Tables Vol C Tables 4.2.6.8 and 6.1.1.4'
Cl Cl 0.1484 0.1585 'International Tables Vol C Tables 4.2.6.8 and 6.1.1.4'

loop_
_geom_angle_atom_site_label_1
_geom_angle_atom_site_label_2
_geom_angle_atom_site_label_3
_geom_angle
_geom_angle_site_symmetry_1
_geom_angle_site_symmetry_3
C6 C1 C10 121.8(16) . .
C6 C1 C2 120(2) . .
C10 C1 C2 109.9(18) . .
C12 C2 C3 113(2) . .
C12 C2 C1 106(2) . .
C3 C2 C1 124(2) . .
C15 C3 C2 126(2) . .
C15 C3 C4 108(2) . .
C2 C3 C4 111(2) . .
C5 C4 C17 118.0(13) . .
C5 C4 C3 125.6(15) . .
C17 C4 C3 106.5(18) . .
C4 C5 C6 118.6(14) . .
C4 C5 C20 120.5(13) . .
C6 C5 C20 108.7(11) . .
C1 C6 C5 120.3(15) . .
C1 C6 C7 116.3(14) . .
C5 C6 C7 109.2(12) . .
C8 C7 C6 121.5(13) . .
C8 C7 C21 120.1(16) . .
C6 C7 C21 106.8(12) . .
C7 C8 C9 120.9(15) . .
C7 C8 C24 121.1(16) . .
C9 C8 C24 105.9(14) . .
C10 C9 C8 120.7(13) . .
C10 C9 C29 116.8(12) . 2_566
C8 C9 C29 110.4(12) . 2_566
C9 C10 C11 116.9(12) . .
C9 C10 C1 118.8(14) . .
C11 C10 C1 111.9(12) . .
C25 C11 C10 128.5(13) . .
C25 C11 C12 118.0(11) . .
C10 C11 C12 100.9(10) . .
C2 C12 C13 123.6(16) . .
C2 C12 C11 110.8(13) . .
C13 C12 C11 114.4(10) . .
C14 C13 C12 117.0(11) . .
C14 C13 C27 106.0(11) . .
C12 C13 C27 123.8(11) . .
C15 C14 C13 122.1(11) . .
C15 C14 C23 115.5(11) . 2_566
C13 C14 C23 111.9(11) . 2_566
C3 C15 C14 117.5(14) . .
C3 C15 C16 114.2(16) . .
C14 C15 C16 118.4(15) . .
C28 C16 C15 125.7(16) . .
C28 C16 C17 118.8(12) . .
C15 C16 C17 103.9(13) . .
C18 C17 C4 122(2) . .
C18 C17 C16 119(2) . .
C4 C17 C16 107.1(13) . .
C17 C18 C19 119(3) . .
C17 C18 C30 122(2) . .
C19 C18 C30 103.0(18) . .
C20 C19 C18 122.9(16) . .
C20 C19 C26 114.9(11) . 2_566
C18 C19 C26 112.3(16) . 2_566
C19 C20 C5 116.5(12) . .
C19 C20 C21 122.6(13) . .
C5 C20 C21 107.8(11) . .
C22 C21 C20 122.0(15) . .
C22 C21 C7 119.5(19) . .
C20 C21 C7 107.5(11) . .
C21 C22 C27 116.7(13) . 2_566
C21 C22 C23 119.3(15) . .
C27 C22 C23 111.2(12) 2_566 .
C24 C23 C22 120.6(14) . .
C24 C23 C14 122.6(14) . 2_566
C22 C23 C14 103.2(12) . 2_566
C23 C24 C28 120.5(16) . 2_566
C23 C24 C8 119.3(14) . .
C28 C24 C8 110.2(14) 2_566 .
C11 C25 C26 124.7(13) . .
C11 C25 C30 115.4(11) . 2_566
C26 C25 C30 108.1(12) . 2_566
C27 C26 C25 122.3(12) . .
C27 C26 C19 120.0(12) . 2_566
C25 C26 C19 105.6(13) . 2_566
C26 C27 C22 123.5(13) . 2_566
C26 C27 C13 116.6(12) . .
C22 C27 C13 107.7(11) 2_566 .
C16 C28 C24 117.1(13) . 2_566
C16 C28 C29 120.0(13) . .
C24 C28 C29 109.7(14) 2_566 .
C30 C29 C28 120.8(13) . .
C30 C29 C9 124.1(12) . 2_566
C28 C29 C9 103.7(13) . 2_566
C29 C30 C25 118.1(11) . 2_566
C29 C30 C18 119.0(12) . .
C25 C30 C18 111.0(13) 2_566 .
C36 C31 C32 121.7(4) . .
C36 C31 H1 119.1 . .
C32 C31 H1 119.1 . .
C33 C32 C31 118.5(3) . .
C33 C32 C72 122.0(3) . 2_566
C31 C32 C72 119.4(3) . 2_566
C34 C33 C32 119.9(3) . .
C34 C33 H2 120.1 . .
C32 C33 H2 120.1 . .
C35 C34 C33 120.8(4) . .
C35 C34 H3 119.6 . .
C33 C34 H3 119.6 . .
C34 C35 C36 120.2(4) . .
C34 C35 H4 119.9 . .
C36 C35 H4 119.9 . .
C31 C36 C35 118.9(3) . .
C31 C36 C37 122.0(3) . .
C35 C36 C37 119.0(3) . .
C38 C37 C46 119.1(3) . .
C38 C37 C36 118.4(3) . .
C46 C37 C36 122.5(3) . .
C37 C38 C39 121.2(3) . .
C37 C38 H5 119.4 . .
C39 C38 H5 119.4 . .
C40 C39 C38 121.6(3) . .
C40 C39 H6 119.2 . .
C38 C39 H6 119.2 . .
C39 C40 C41 119.3(3) . .
C39 C40 C47 119.0(3) . .
C41 C40 C47 121.7(3) . .
C42 C41 C40 122.7(3) . .
C42 C41 C46 117.8(3) . .
C40 C41 C46 119.4(3) . .
C43 C42 C41 122.1(3) . .
C43 C42 H7 118.9 . .
C41 C42 H7 118.9 . .
C42 C43 C44 119.8(4) . .
C42 C43 H8 120.1 . .
C44 C43 H8 120.1 . .
C45 C44 C43 120.2(4) . .
C45 C44 H9 119.9 . .
C43 C44 H9 119.9 . .
C44 C45 C46 121.9(3) . .
C44 C45 H10 119.0 . .
C46 C45 H10 119.0 . .
C45 C46 C37 122.2(3) . .
C45 C46 C41 118.3(3) . .
C37 C46 C41 119.4(3) . .
C52 C47 C48 118.5(3) . .
C52 C47 C40 121.5(3) . .
C48 C47 C40 119.9(3) . .
C49 C48 C47 120.9(4) . .
C49 C48 H11 119.6 . .
C47 C48 H11 119.6 . .
C48 C49 C50 119.9(4) . .
C48 C49 H12 120.0 . .
C50 C49 H12 120.0 . .
C49 C50 C51 121.3(3) . .
C49 C50 H13 119.4 . .
C51 C50 H13 119.4 . .
C50 C51 C52 117.9(4) . .
C50 C51 C53 120.2(3) . .
C52 C51 C53 121.8(3) . .
C47 C52 C51 121.5(3) . .
C47 C52 H14 119.3 . .
C51 C52 H14 119.3 . .
C54 C53 C62 118.2(3) . .
C54 C53 C51 118.6(3) . .
C62 C53 C51 123.2(3) . .
C53 C54 C55 121.8(3) . .
C53 C54 H15 119.1 . .
C55 C54 H15 119.1 . .
C56 C55 C54 121.8(3) . .
C56 C55 H16 119.1 . .
C54 C55 H16 119.1 . .
C55 C56 C57 118.7(3) . .
C55 C56 C63 120.9(3) . .
C57 C56 C63 120.4(3) . .
C58 C57 C62 118.6(3) . .
C58 C57 C56 121.9(3) . .
C62 C57 C56 119.5(3) . .
C59 C58 C57 121.4(4) . .
C59 C58 H17 119.3 . .
C57 C58 H17 119.3 . .
C58 C59 C60 120.6(3) . .
C58 C59 H18 119.7 . .
C60 C59 H18 119.7 . .
C61 C60 C59 120.0(3) . .
C61 C60 H19 120.0 . .
C59 C60 H19 120.0 . .
C60 C61 C62 121.7(4) . .
C60 C61 H20 119.2 . .
C62 C61 H20 119.2 . .
C53 C62 C61 122.3(3) . .
C53 C62 C57 120.0(3) . .
C61 C62 C57 117.7(3) . .
C64 C63 C68 118.8(4) . .
C64 C63 C56 121.5(3) . .
C68 C63 C56 119.7(3) . .
C63 C64 C65 120.2(4) . .
C63 C64 H21 119.9 . .
C65 C64 H21 119.9 . .
C66 C65 C64 120.4(3) . .
C66 C65 H22 119.8 . .
C64 C65 H22 119.8 . .
C65 C66 C67 120.5(4) . .
C65 C66 H23 119.7 . .
C67 C66 H23 119.7 . .
C68 C67 C66 118.0(3) . .
C68 C67 C69 119.8(3) . .
C66 C67 C69 122.1(3) . .
C67 C68 C63 122.1(3) . .
C67 C68 H24 119.0 . .
C63 C68 H24 119.0 . .
C70 C69 C78 118.3(3) . .
C70 C69 C67 119.0(3) . .
C78 C69 C67 122.7(3) . .
C69 C70 C71 122.2(4) . .
C69 C70 H25 118.9 . .
C71 C70 H25 118.9 . .
C72 C71 C70 121.7(3) . .
C72 C71 H26 119.2 . .
C70 C71 H26 119.2 . .
C74 C73 C78 117.9(3) . .
C74 C73 C72 122.2(3) . .
C78 C73 C72 119.8(3) . .
C71 C72 C73 118.5(3) . .
C71 C72 C32 119.0(3) . 2_566
C73 C72 C32 122.5(3) . 2_566
C75 C74 C73 121.1(4) . .
C75 C74 H27 119.4 . .
C73 C74 H27 119.4 . .
C74 C75 C76 121.0(4) . .
C74 C75 H28 119.5 . .
C76 C75 H28 119.5 . .
C77 C76 C75 119.7(4) . .
C77 C76 H29 120.2 . .
C75 C76 H29 120.2 . .
C76 C77 C78 121.6(4) . .
C76 C77 H30 119.2 . .
C78 C77 H30 119.2 . .
C77 C78 C73 118.7(3) . .
C77 C78 C69 121.9(3) . .
C73 C78 C69 119.3(3) . .
C80 C79 C84 120.2(5) . .
C80 C79 Cl1 120.3(4) . .
C84 C79 Cl1 119.4(4) . .
C79 C80 C81 120.4(5) . .
C79 C80 H31 119.8 . .
C81 C80 H31 119.8 . .
C82 C81 C80 121.8(5) . .
C82 C81 H32 119.1 . .
C80 C81 H32 119.1 . .
C81 C82 C83 118.6(5) . .
C81 C82 H33 120.7 . .
C83 C82 H33 120.7 . .
C84 C83 C82 120.2(5) . .
C84 C83 H34 119.9 . .
C82 C83 H34 119.9 . .
C83 C84 C79 118.8(5) . .
C83 C84 H35 120.6 . .
C79 C84 H35 120.6 . .
C86 C85 C90 120.0 . .
C86 C85 Cl2 120.0(4) . .
C90 C85 Cl2 120.0(4) . .
C87 C86 C85 120.0 . .
C87 C86 H36 120.0 . .
C85 C86 H36 120.0 . .
C88 C87 C86 120.0 . .
C88 C87 H46 120.0 . .
C86 C87 H46 120.0 . .
C87 C88 C89 120.0 . .
C87 C88 H38 120.0 . .
C89 C88 H38 120.0 . .
C88 C89 C90 120.0 . .
C88 C89 H39 120.0 . .
C90 C89 H39 120.0 . .
C89 C90 C85 120.0 . .
C89 C90 H40 120.0 . .
C85 C90 H40 120.0 . .
C92 C91 C96 120.0 . .
C92 C91 Cl3 118.8(5) . .
C96 C91 Cl3 121.2(5) . .
C91 C92 C93 120.0 . .
C91 C92 H41 120.0 . .
C93 C92 H41 120.0 . .
C94 C93 C92 120.0 . .
C94 C93 H42 120.0 . .
C92 C93 H42 120.0 . .
C95 C94 C93 120.0 . .
C95 C94 H43 120.0 . .
C93 C94 H43 120.0 . .
C94 C95 C96 120.0 . .
C94 C95 H44 120.0 . .
C96 C95 H44 120.0 . .
C95 C96 C91 120.0 . .
C95 C96 H45 120.0 . .
C91 C96 H45 120.0 . .
C105 C97 C98 117(4) . .
C105 C97 C101 115(4) . .
C98 C97 C101 106(2) . .
C108 C98 C97 119(3) . .
C108 C98 C99 125(3) . .
C97 C98 C99 108.1(18) . .
C111 C99 C100 118(4) . .
C111 C99 C98 120(3) . .
C100 C99 C98 108.1(18) . .
C114 C100 C101 115(3) . .
C114 C100 C99 128(3) . .
C101 C100 C99 108(2) . .
C100 C101 C102 119.6(18) . .
C100 C101 C97 109.5(17) . .
C102 C101 C97 118.3(19) . .
C116 C102 C101 121.7(19) . .
C116 C102 C103 107(2) . .
C101 C102 C103 118.0(18) . .
C104 C103 C118 118(3) . .
C104 C103 C102 129(3) . .
C118 C103 C102 103(2) . .
C103 C104 C121 139(4) . .
C103 C104 C105 116(3) . .
C121 C104 C105 88(3) . .
C106 C105 C97 113(6) . .
C106 C105 C104 119(5) . .
C97 C105 C104 123(4) . .
C105 C106 C107 136(5) . .
C105 C106 C122 104(4) . .
C107 C106 C122 109(4) . .
C106 C107 C108 105(3) . .
C106 C107 C125 126(4) . .
C108 C107 C125 111(3) . .
C98 C108 C107 126(3) . .
C98 C108 C109 114(3) . .
C107 C108 C109 107(3) . .
C110 C109 C108 123(3) . .
C110 C109 C126 113(3) . .
C108 C109 C126 109(3) . .
C109 C110 C111 121(2) . .
C109 C110 C119 123(2) . 2_566
C111 C110 C119 105(2) . 2_566
C99 C111 C110 117(3) . .
C99 C111 C112 116(4) . .
C110 C111 C112 110(3) . .
C113 C112 C120 132(3) . 2_566
C113 C112 C111 117(3) . .
C120 C112 C111 101(3) 2_566 .
C112 C113 C114 133(3) . .
C112 C113 C123 111(3) . 2_566
C114 C113 C123 105(3) . 2_566
C115 C114 C100 123(3) . .
C115 C114 C113 115(3) . .
C100 C114 C113 108(3) . .
C116 C115 C114 125(3) . .
C116 C115 C124 118(3) . 2_566
C114 C115 C124 109(3) . 2_566
C115 C116 C102 115(3) . .
C115 C116 C117 120(3) . .
C102 C116 C117 110(2) . .
C126 C117 C118 124(3) 2_566 .
C126 C117 C116 116(3) 2_566 .
C118 C117 C116 107.1(19) . .
C119 C118 C117 123(3) . .
C119 C118 C103 114(3) . .
C117 C118 C103 113(2) . .
C118 C119 C120 123(3) . .
C118 C119 C110 114(3) . 2_566
C120 C119 C110 111(3) . 2_566
C119 C120 C121 119(3) . .
C119 C120 C112 112(3) . 2_566
C121 C120 C112 115(2) . 2_566
C122 C121 C104 127(3) . .
C122 C121 C120 118(3) . .
C104 C121 C120 106(3) . .
C121 C122 C123 120(2) . .
C121 C122 C106 101(3) . .
C123 C122 C106 123(2) . .
C122 C123 C113 123.9(19) . 2_566
C122 C123 C124 115(2) . .
C113 C123 C124 106.8(19) 2_566 .
C125 C124 C115 118(3) . 2_566
C125 C124 C123 123(3) . .
C115 C124 C123 104(3) 2_566 .
C124 C125 C107 121(3) . .
C124 C125 C126 125(4) . .
C107 C125 C126 105(4) . .
C117 C126 C109 122(3) 2_566 .
C117 C126 C125 123(5) 2_566 .
C109 C126 C125 107(4) . .

loop_
_geom_bond_atom_site_label_1
_geom_bond_atom_site_label_2
_geom_bond_distance
_geom_bond_site_symmetry_2
C1 C6 1.403(16) .
C1 C10 1.439(18) .
C1 C2 1.45(2) .
C2 C12 1.39(4) .
C2 C3 1.43(4) .
C3 C15 1.36(3) .
C3 C4 1.51(2) .
C4 C5 1.391(15) .
C4 C17 1.451(9) .
C5 C6 1.417(16) .
C5 C20 1.458(13) .
C6 C7 1.463(18) .
C7 C8 1.352(18) .
C7 C21 1.475(19) .
C8 C9 1.416(18) .
C8 C24 1.470(19) .
C9 C10 1.375(16) .
C9 C29 1.489(18) 2_566
C10 C11 1.413(18) .
C11 C25 1.34(2) .
C11 C12 1.600(17) .
C12 C13 1.435(16) .
C13 C14 1.414(16) .
C13 C27 1.507(16) .
C14 C15 1.371(16) .
C14 C23 1.495(18) 2_566
C15 C16 1.424(18) .
C16 C28 1.36(2) .
C16 C17 1.56(2) .
C17 C18 1.29(2) .
C18 C19 1.44(3) .
C18 C30 1.52(4) .
C19 C20 1.363(17) .
C19 C26 1.535(17) 2_566
C20 C21 1.458(19) .
C21 C22 1.39(2) .
C22 C27 1.417(18) 2_566
C22 C23 1.476(17) .
C23 C24 1.368(16) .
C23 C14 1.495(18) 2_566
C24 C28 1.377(17) 2_566
C25 C26 1.443(16) .
C25 C30 1.479(18) 2_566
C26 C27 1.375(17) .
C26 C19 1.535(17) 2_566
C27 C22 1.417(18) 2_566
C28 C24 1.377(17) 2_566
C28 C29 1.480(14) .
C29 C30 1.346(17) .
C29 C9 1.489(18) 2_566
C30 C25 1.479(18) 2_566
C31 C36 1.379(5) .
C31 C32 1.407(5) .
C31 H1 0.9500 .
C32 C33 1.391(5) .
C32 C72 1.491(5) 2_566
C33 C34 1.390(5) .
C33 H2 0.9500 .
C34 C35 1.382(5) .
C34 H3 0.9500 .
C35 C36 1.394(5) .
C35 H4 0.9500 .
C36 C37 1.500(5) .
C37 C38 1.383(5) .
C37 C46 1.422(5) .
C38 C39 1.404(5) .
C38 H5 0.9500 .
C39 C40 1.370(5) .
C39 H6 0.9500 .
C40 C41 1.425(5) .
C40 C47 1.495(5) .
C41 C42 1.417(5) .
C41 C46 1.438(5) .
C42 C43 1.364(5) .
C42 H7 0.9500 .
C43 C44 1.409(5) .
C43 H8 0.9500 .
C44 C45 1.358(5) .
C44 H9 0.9500 .
C45 C46 1.415(5) .
C45 H10 0.9500 .
C47 C52 1.389(5) .
C47 C48 1.399(5) .
C48 C49 1.373(5) .
C48 H11 0.9500 .
C49 C50 1.382(5) .
C49 H12 0.9500 .
C50 C51 1.392(5) .
C50 H13 0.9500 .
C51 C52 1.404(5) .
C51 C53 1.480(5) .
C52 H14 0.9500 .
C53 C54 1.388(5) .
C53 C62 1.424(5) .
C54 C55 1.399(5) .
C54 H15 0.9500 .
C55 C56 1.370(5) .
C55 H16 0.9500 .
C56 C57 1.434(5) .
C56 C63 1.489(5) .
C57 C58 1.417(5) .
C57 C62 1.434(5) .
C58 C59 1.365(5) .
C58 H17 0.9500 .
C59 C60 1.398(5) .
C59 H18 0.9500 .
C60 C61 1.367(5) .
C60 H19 0.9500 .
C61 C62 1.427(5) .
C61 H20 0.9500 .
C63 C64 1.392(5) .
C63 C68 1.393(5) .
C64 C65 1.392(5) .
C64 H21 0.9500 .
C65 C66 1.384(5) .
C65 H22 0.9500 .
C66 C67 1.407(5) .
C66 H23 0.9500 .
C67 C68 1.392(5) .
C67 C69 1.485(5) .
C68 H24 0.9500 .
C69 C70 1.370(5) .
C69 C78 1.443(5) .
C70 C71 1.391(5) .
C70 H25 0.9500 .
C71 C72 1.376(5) .
C71 H26 0.9500 .
C73 C74 1.416(5) .
C73 C78 1.426(5) .
C73 C72 1.431(5) .
C72 C32 1.491(5) 2_566
C74 C75 1.363(5) .
C74 H27 0.9500 .
C75 C76 1.398(6) .
C75 H28 0.9500 .
C76 C77 1.356(5) .
C76 H29 0.9500 .
C77 C78 1.418(5) .
C77 H30 0.9500 .
C79 C80 1.357(6) .
C79 C84 1.386(7) .
C79 Cl1 1.725(5) .
C80 C81 1.383(6) .
C80 H31 0.9500 .
C81 C82 1.319(7) .
C81 H32 0.9500 .
C82 C83 1.431(8) .
C82 H33 0.9500 .
C83 C84 1.379(8) .
C83 H34 0.9500 .
C84 H35 0.9500 .
Cl2 C85 1.667(5) .
C85 C86 1.3900 .
C85 C90 1.3900 .
C86 C87 1.3900 .
C86 H36 0.9500 .
C87 C88 1.3900 .
C87 H46 0.9500 .
C88 C89 1.3900 .
C88 H38 0.9500 .
C89 C90 1.3900 .
C89 H39 0.9500 .
C90 H40 0.9500 .
Cl3 C91 1.686(6) .
C91 C92 1.3900 .
C91 C96 1.3900 .
C92 C93 1.3900 .
C92 H41 0.9500 .
C93 C94 1.3900 .
C93 H42 0.9500 .
C94 C95 1.3900 .
C94 H43 0.9500 .
C95 C96 1.3900 .
C95 H44 0.9500 .
C96 H45 0.9500 .
C97 C105 1.38(6) .
C97 C98 1.46(2) .
C97 C101 1.49(3) .
C98 C108 1.35(2) .
C98 C99 1.48(4) .
C99 C111 1.37(3) .
C99 C100 1.46(3) .
C100 C114 1.42(2) .
C100 C101 1.44(3) .
C101 C102 1.47(3) .
C102 C116 1.43(3) .
C102 C103 1.58(3) .
C103 C104 1.01(3) .
C103 C118 1.51(4) .
C104 C121 1.43(3) .
C104 C105 1.70(8) .
C105 C106 1.35(8) .
C106 C107 1.39(3) .
C106 C122 1.57(6) .
C107 C108 1.42(3) .
C107 C125 1.47(2) .
C108 C109 1.449(10) .
C109 C110 1.40(3) .
C109 C126 1.47(7) .
C110 C111 1.44(3) .
C110 C119 1.47(4) 2_566
C111 C112 1.57(5) .
C112 C113 1.28(4) .
C112 C120 1.47(4) 2_566
C113 C114 1.42(3) .
C113 C123 1.51(4) 2_566
C114 C115 1.37(4) .
C115 C116 1.37(3) .
C115 C124 1.50(4) 2_566
C116 C117 1.52(4) .
C117 C126 1.23(7) 2_566
C117 C118 1.39(4) .
C118 C119 1.33(4) .
C119 C120 1.40(3) .
C119 C110 1.47(4) 2_566
C120 C121 1.46(3) .
C120 C112 1.47(4) 2_566
C121 C122 1.41(4) .
C122 C123 1.42(3) .
C123 C113 1.51(4) 2_566
C123 C124 1.54(4) .
C124 C125 1.22(5) .
C124 C115 1.50(4) 2_566
C125 C126 1.47(3) .
C126 C117 1.23(7) 2_566

loop_
_geom_torsion_atom_site_label_1
_geom_torsion_atom_site_label_2
_geom_torsion_atom_site_label_3
_geom_torsion_atom_site_label_4
_geom_torsion
_geom_torsion_site_symmetry_1
_geom_torsion_site_symmetry_4
C6 C1 C2 C12 144.1(19) . .
C10 C1 C2 C12 -5(2) . .
C6 C1 C2 C3 10(4) . .
C10 C1 C2 C3 -138(2) . .
C12 C2 C3 C15 -4(3) . .
C1 C2 C3 C15 127(3) . .
C12 C2 C3 C4 -139(2) . .
C1 C2 C3 C4 -8(4) . .
C15 C3 C4 C5 -139.7(18) . .
C2 C3 C4 C5 3(4) . .
C15 C3 C4 C17 5(2) . .
C2 C3 C4 C17 147(2) . .
C17 C4 C5 C6 -141.5(17) . .
C3 C4 C5 C6 0(3) . .
C17 C4 C5 C20 -3(3) . .
C3 C4 C5 C20 138(2) . .
C10 C1 C6 C5 137.7(17) . .
C2 C1 C6 C5 -7(3) . .
C10 C1 C6 C7 2(2) . .
C2 C1 C6 C7 -142.8(18) . .
C4 C5 C6 C1 3(2) . .
C20 C5 C6 C1 -140.1(15) . .
C4 C5 C6 C7 140.9(15) . .
C20 C5 C6 C7 -1.8(18) . .
C1 C6 C7 C8 -1(2) . .
C5 C6 C7 C8 -141.7(18) . .
C1 C6 C7 C21 141.5(19) . .
C5 C6 C7 C21 1(2) . .
C6 C7 C8 C9 0(3) . .
C21 C7 C8 C9 -138(2) . .
C6 C7 C8 C24 137.6(16) . .
C21 C7 C8 C24 -1(3) . .
C7 C8 C9 C10 0(3) . .
C24 C8 C9 C10 -142.6(12) . .
C7 C8 C9 C29 141.4(18) . 2_566
C24 C8 C9 C29 -1.4(18) . 2_566
C8 C9 C10 C11 139.7(15) . .
C29 C9 C10 C11 0.8(13) 2_566 .
C8 C9 C10 C1 0.5(18) . .
C29 C9 C10 C1 -138.4(13) 2_566 .
C6 C1 C10 C9 -2(2) . .
C2 C1 C10 C9 146.3(16) . .
C6 C1 C10 C11 -142.8(15) . .
C2 C1 C10 C11 5(2) . .
C9 C10 C11 C25 -5.3(18) . .
C1 C10 C11 C25 136.6(15) . .
C9 C10 C11 C12 -145.2(8) . .
C1 C10 C11 C12 -3.3(12) . .
C3 C2 C12 C13 0(2) . .
C1 C2 C12 C13 -138.8(17) . .
C3 C2 C12 C11 141.6(15) . .
C1 C2 C12 C11 3(2) . .
C25 C11 C12 C2 -144.8(16) . .
C10 C11 C12 C2 0.3(16) . .
C25 C11 C12 C13 0.4(15) . .
C10 C11 C12 C13 145.5(10) . .
C2 C12 C13 C14 1.7(19) . .
C11 C12 C13 C14 -138.5(11) . .
C2 C12 C13 C27 137.2(13) . .
C11 C12 C13 C27 -2.9(17) . .
C12 C13 C14 C15 0.2(17) . .
C27 C13 C14 C15 -142.6(11) . .
C12 C13 C14 C23 143.2(12) . 2_566
C27 C13 C14 C23 0.4(13) . 2_566
C2 C3 C15 C14 6(3) . .
C4 C3 C15 C14 141.6(16) . .
C2 C3 C15 C16 -139(2) . .
C4 C3 C15 C16 -4(2) . .
C13 C14 C15 C3 -4(2) . .
C23 C14 C15 C3 -145.6(17) 2_566 .
C13 C14 C15 C16 139.9(14) . .
C23 C14 C15 C16 -1.9(17) 2_566 .
C3 C15 C16 C28 143.0(18) . .
C14 C15 C16 C28 -2(2) . .
C3 C15 C16 C17 0.9(19) . .
C14 C15 C16 C17 -144.0(13) . .
C5 C4 C17 C18 0(3) . .
C3 C4 C17 C18 -147(3) . .
C5 C4 C17 C16 143.4(16) . .
C3 C4 C17 C16 -4(2) . .
C28 C16 C17 C18 1(3) . .
C15 C16 C17 C18 147(2) . .
C28 C16 C17 C4 -143.0(14) . .
C15 C16 C17 C4 2.3(17) . .
C4 C17 C18 C19 3(4) . .
C16 C17 C18 C19 -136(2) . .
C4 C17 C18 C30 134(2) . .
C16 C17 C18 C30 -4(3) . .
C17 C18 C19 C20 -4(4) . .
C30 C18 C19 C20 -143.5(12) . .
C17 C18 C19 C26 139(2) . 2_566
C30 C18 C19 C26 0.3(19) . 2_566
C18 C19 C20 C5 2(2) . .
C26 C19 C20 C5 -141.4(12) 2_566 .
C18 C19 C20 C21 138(2) . .
C26 C19 C20 C21 -4.9(18) 2_566 .
C4 C5 C20 C19 2(2) . .
C6 C5 C20 C19 144.1(13) . .
C4 C5 C20 C21 -140(2) . .
C6 C5 C20 C21 2(2) . .
C19 C20 C21 C22 3(3) . .
C5 C20 C21 C22 143(2) . .
C19 C20 C21 C7 -140.4(14) . .
C5 C20 C21 C7 -1(2) . .
C8 C7 C21 C22 -2(3) . .
C6 C7 C21 C22 -145.1(18) . .
C8 C7 C21 C20 143.3(17) . .
C6 C7 C21 C20 0(2) . .
C20 C21 C22 C27 0(3) . 2_566
C7 C21 C22 C27 140.1(17) . 2_566
C20 C21 C22 C23 -138(2) . .
C7 C21 C22 C23 2(3) . .
C21 C22 C23 C24 0(2) . .
C27 C22 C23 C24 -140.1(14) 2_566 .
C21 C22 C23 C14 141.6(16) . 2_566
C27 C22 C23 C14 1.2(15) 2_566 2_566
C22 C23 C24 C28 139.7(13) . 2_566
C14 C23 C24 C28 6(2) 2_566 2_566
C22 C23 C24 C8 -3(2) . .
C14 C23 C24 C8 -136.2(15) 2_566 .
C7 C8 C24 C23 3(3) . .
C9 C8 C24 C23 145.4(14) . .
C7 C8 C24 C28 -143.0(15) . 2_566
C9 C8 C24 C28 -0.3(19) . 2_566
C10 C11 C25 C26 -132.4(15) . .
C12 C11 C25 C26 2(2) . .
C10 C11 C25 C30 6.1(19) . 2_566
C12 C11 C25 C30 140.3(10) . 2_566
C11 C25 C26 C27 -2(2) . .
C30 C25 C26 C27 -142.5(12) 2_566 .
C11 C25 C26 C19 140.7(13) . 2_566
C30 C25 C26 C19 -0.2(13) 2_566 2_566
C25 C26 C27 C22 136.8(14) . 2_566
C19 C26 C27 C22 0(2) 2_566 2_566
C25 C26 C27 C13 -1.0(18) . .
C19 C26 C27 C13 -138.1(12) 2_566 .
C14 C13 C27 C26 142.9(11) . .
C12 C13 C27 C26 3.3(18) . .
C14 C13 C27 C22 -1.1(14) . 2_566
C12 C13 C27 C22 -140.7(12) . 2_566
C15 C16 C28 C24 2(2) . 2_566
C17 C16 C28 C24 139.1(13) . 2_566
C15 C16 C28 C29 -135.3(15) . .
C17 C16 C28 C29 1.9(19) . .
C16 C28 C29 C30 -2.1(18) . .
C24 C28 C29 C30 -142.1(11) 2_566 .
C16 C28 C29 C9 142.6(11) . 2_566
C24 C28 C29 C9 2.6(15) 2_566 2_566
C28 C29 C30 C25 138.7(12) . 2_566
C9 C29 C30 C25 1.4(17) 2_566 2_566
C28 C29 C30 C18 -0.8(19) . .
C9 C29 C30 C18 -138.1(15) 2_566 .
C17 C18 C30 C29 4(3) . .
C19 C18 C30 C29 141.9(13) . .
C17 C18 C30 C25 -138(2) . 2_566
C19 C18 C30 C25 -0.2(19) . 2_566
C36 C31 C32 C33 -0.6(5) . .
C36 C31 C32 C72 175.7(3) . 2_566
C31 C32 C33 C34 -0.5(5) . .
C72 C32 C33 C34 -176.7(3) 2_566 .
C32 C33 C34 C35 1.1(5) . .
C33 C34 C35 C36 -0.5(6) . .
C32 C31 C36 C35 1.2(5) . .
C32 C31 C36 C37 -175.1(3) . .
C34 C35 C36 C31 -0.6(5) . .
C34 C35 C36 C37 175.8(3) . .
C31 C36 C37 C38 118.1(4) . .
C35 C36 C37 C38 -58.1(5) . .
C31 C36 C37 C46 -64.2(5) . .
C35 C36 C37 C46 119.6(4) . .
C46 C37 C38 C39 1.3(6) . .
C36 C37 C38 C39 179.1(4) . .
C37 C38 C39 C40 0.6(6) . .
C38 C39 C40 C41 -2.0(6) . .
C38 C39 C40 C47 179.3(4) . .
C39 C40 C41 C42 -174.8(4) . .
C47 C40 C41 C42 3.9(6) . .
C39 C40 C41 C46 1.5(5) . .
C47 C40 C41 C46 -179.8(3) . .
C40 C41 C42 C43 177.0(4) . .
C46 C41 C42 C43 0.7(6) . .
C41 C42 C43 C44 -0.8(6) . .
C42 C43 C44 C45 0.8(6) . .
C43 C44 C45 C46 -0.5(6) . .
C44 C45 C46 C37 -176.7(4) . .
C44 C45 C46 C41 0.4(6) . .
C38 C37 C46 C45 175.4(4) . .
C36 C37 C46 C45 -2.3(6) . .
C38 C37 C46 C41 -1.7(5) . .
C36 C37 C46 C41 -179.4(3) . .
C42 C41 C46 C45 -0.4(5) . .
C40 C41 C46 C45 -176.9(3) . .
C42 C41 C46 C37 176.8(3) . .
C40 C41 C46 C37 0.3(5) . .
C39 C40 C47 C52 -123.7(4) . .
C41 C40 C47 C52 57.6(5) . .
C39 C40 C47 C48 53.3(5) . .
C41 C40 C47 C48 -125.4(4) . .
C52 C47 C48 C49 -2.1(5) . .
C40 C47 C48 C49 -179.2(3) . .
C47 C48 C49 C50 0.8(6) . .
C48 C49 C50 C51 1.4(6) . .
C49 C50 C51 C52 -2.0(5) . .
C49 C50 C51 C53 175.1(3) . .
C48 C47 C52 C51 1.4(5) . .
C40 C47 C52 C51 178.4(3) . .
C50 C51 C52 C47 0.6(5) . .
C53 C51 C52 C47 -176.5(3) . .
C50 C51 C53 C54 -47.3(5) . .
C52 C51 C53 C54 129.7(4) . .
C50 C51 C53 C62 133.0(4) . .
C52 C51 C53 C62 -50.0(5) . .
C62 C53 C54 C55 1.5(5) . .
C51 C53 C54 C55 -178.2(3) . .
C53 C54 C55 C56 2.1(5) . .
C54 C55 C56 C57 -3.9(5) . .
C54 C55 C56 C63 176.4(3) . .
C55 C56 C57 C58 -175.3(3) . .
C63 C56 C57 C58 4.3(5) . .
C55 C56 C57 C62 2.1(5) . .
C63 C56 C57 C62 -178.2(3) . .
C62 C57 C58 C59 0.4(5) . .
C56 C57 C58 C59 177.9(3) . .
C57 C58 C59 C60 -1.0(5) . .
C58 C59 C60 C61 0.0(5) . .
C59 C60 C61 C62 1.5(5) . .
C54 C53 C62 C61 174.6(3) . .
C51 C53 C62 C61 -5.7(5) . .
C54 C53 C62 C57 -3.2(5) . .
C51 C53 C62 C57 176.5(3) . .
C60 C61 C62 C53 -179.8(3) . .
C60 C61 C62 C57 -2.0(5) . .
C58 C57 C62 C53 178.9(3) . .
C56 C57 C62 C53 1.4(5) . .
C58 C57 C62 C61 1.1(5) . .
C56 C57 C62 C61 -176.5(3) . .
C55 C56 C63 C64 68.3(5) . .
C57 C56 C63 C64 -111.3(4) . .
C55 C56 C63 C68 -110.6(4) . .
C57 C56 C63 C68 69.8(4) . .
C68 C63 C64 C65 -2.3(5) . .
C56 C63 C64 C65 178.9(3) . .
C63 C64 C65 C66 1.9(5) . .
C64 C65 C66 C67 0.2(5) . .
C65 C66 C67 C68 -1.7(5) . .
C65 C66 C67 C69 -177.3(3) . .
C66 C67 C68 C63 1.3(5) . .
C69 C67 C68 C63 177.0(3) . .
C64 C63 C68 C67 0.7(5) . .
C56 C63 C68 C67 179.6(3) . .
C68 C67 C69 C70 -47.1(5) . .
C66 C67 C69 C70 128.4(4) . .
C68 C67 C69 C78 134.6(4) . .
C66 C67 C69 C78 -49.8(5) . .
C78 C69 C70 C71 3.6(5) . .
C67 C69 C70 C71 -174.7(3) . .
C69 C70 C71 C72 0.0(5) . .
C70 C71 C72 C73 -2.7(5) . .
C70 C71 C72 C32 177.6(3) . 2_566
C74 C73 C72 C71 -174.7(3) . .
C78 C73 C72 C71 1.9(5) . .
C74 C73 C72 C32 4.9(5) . 2_566
C78 C73 C72 C32 -178.5(3) . 2_566
C78 C73 C74 C75 -1.7(5) . .
C72 C73 C74 C75 174.9(3) . .
C73 C74 C75 C76 0.1(6) . .
C74 C75 C76 C77 1.0(6) . .
C75 C76 C77 C78 -0.5(6) . .
C76 C77 C78 C73 -1.1(6) . .
C76 C77 C78 C69 -177.2(4) . .
C74 C73 C78 C77 2.1(5) . .
C72 C73 C78 C77 -174.6(3) . .
C74 C73 C78 C69 178.3(3) . .
C72 C73 C78 C69 1.6(5) . .
C70 C69 C78 C77 171.8(3) . .
C67 C69 C78 C77 -9.9(5) . .
C70 C69 C78 C73 -4.3(5) . .
C67 C69 C78 C73 174.0(3) . .
C84 C79 C80 C81 -0.3(8) . .
Cl1 C79 C80 C81 179.9(4) . .
C79 C80 C81 C82 -1.1(8) . .
C80 C81 C82 C83 1.2(8) . .
C81 C82 C83 C84 0.1(8) . .
C82 C83 C84 C79 -1.4(8) . .
C80 C79 C84 C83 1.6(8) . .
Cl1 C79 C84 C83 -178.6(4) . .
C90 C85 C86 C87 0.0 . .
Cl2 C85 C86 C87 -178.1(7) . .
C85 C86 C87 C88 0.0 . .
C86 C87 C88 C89 0.0 . .
C87 C88 C89 C90 0.0 . .
C88 C89 C90 C85 0.0 . .
C86 C85 C90 C89 0.0 . .
Cl2 C85 C90 C89 178.1(7) . .
C96 C91 C92 C93 0.0 . .
Cl3 C91 C92 C93 179.7(5) . .
C91 C92 C93 C94 0.0 . .
C92 C93 C94 C95 0.0 . .
C93 C94 C95 C96 0.0 . .
C94 C95 C96 C91 0.0 . .
C92 C91 C96 C95 0.0 . .
Cl3 C91 C96 C95 -179.7(5) . .
C105 C97 C98 C108 15(5) . .
C101 C97 C98 C108 145(3) . .
C105 C97 C98 C99 -135(4) . .
C101 C97 C98 C99 -6(4) . .
C108 C98 C99 C111 -1(6) . .
C97 C98 C99 C111 147(5) . .
C108 C98 C99 C100 -141(4) . .
C97 C98 C99 C100 7(4) . .
C111 C99 C100 C114 -2(7) . .
C98 C99 C100 C114 139(4) . .
C111 C99 C100 C101 -146(4) . .
C98 C99 C100 C101 -5(4) . .
C114 C100 C101 C102 -6(5) . .
C99 C100 C101 C102 143(3) . .
C114 C100 C101 C97 -148(3) . .
C99 C100 C101 C97 2(4) . .
C105 C97 C101 C100 134(4) . .
C98 C97 C101 C100 3(4) . .
C105 C97 C101 C102 -8(4) . .
C98 C97 C101 C102 -139(2) . .
C100 C101 C102 C116 2(3) . .
C97 C101 C102 C116 140(2) . .
C100 C101 C102 C103 -135(3) . .
C97 C101 C102 C103 3(2) . .
C116 C102 C103 C104 -144(4) . .
C101 C102 C103 C104 -2(5) . .
C116 C102 C103 C118 0(3) . .
C101 C102 C103 C118 142.2(18) . .
C118 C103 C104 C121 -16(7) . .
C102 C103 C104 C121 124(4) . .
C118 C103 C104 C105 -135(3) . .
C102 C103 C104 C105 4(6) . .
C98 C97 C105 C106 -17(6) . .
C101 C97 C105 C106 -143(4) . .
C98 C97 C105 C104 136(4) . .
C101 C97 C105 C104 11(6) . .
C103 C104 C105 C106 143(4) . .
C121 C104 C105 C106 -2(4) . .
C103 C104 C105 C97 -10(6) . .
C121 C104 C105 C97 -155(5) . .
C97 C105 C106 C107 18(10) . .
C104 C105 C106 C107 -137(7) . .
C97 C105 C106 C122 158(4) . .
C104 C105 C106 C122 3(5) . .
C105 C106 C107 C108 -11(9) . .
C122 C106 C107 C108 -149(3) . .
C105 C106 C107 C125 121(7) . .
C122 C106 C107 C125 -18(6) . .
C97 C98 C108 C107 -9(6) . .
C99 C98 C108 C107 136(4) . .
C97 C98 C108 C109 -145(3) . .
C99 C98 C108 C109 0(5) . .
C106 C107 C108 C98 5(6) . .
C125 C107 C108 C98 -134(4) . .
C106 C107 C108 C109 144(4) . .
C125 C107 C108 C109 4(4) . .
C98 C108 C109 C110 3(4) . .
C107 C108 C109 C110 -141(3) . .
C98 C108 C109 C126 140(4) . .
C107 C108 C109 C126 -5(4) . .
C108 C109 C110 C111 -5(4) . .
C126 C109 C110 C111 -140(4) . .
C108 C109 C110 C119 135(3) . 2_566
C126 C109 C110 C119 0(3) . 2_566
C100 C99 C111 C110 136(4) . .
C98 C99 C111 C110 0(7) . .
C100 C99 C111 C112 2(6) . .
C98 C99 C111 C112 -134(3) . .
C109 C110 C111 C99 3(7) . .
C119 C110 C111 C99 -143(5) 2_566 .
C109 C110 C111 C112 139(2) . .
C119 C110 C111 C112 -7(4) 2_566 .
C99 C111 C112 C113 -5(6) . .
C110 C111 C112 C113 -142(3) . .
C99 C111 C112 C120 144(4) . 2_566
C110 C111 C112 C120 7(4) . 2_566
C120 C112 C113 C114 -128(4) 2_566 .
C111 C112 C113 C114 9(6) . .
C120 C112 C113 C123 8(4) 2_566 2_566
C111 C112 C113 C123 145(3) . 2_566
C101 C100 C114 C115 9(5) . .
C99 C100 C114 C115 -133(4) . .
C101 C100 C114 C113 146(3) . .
C99 C100 C114 C113 4(6) . .
C112 C113 C114 C115 133(4) . .
C123 C113 C114 C115 -5(3) 2_566 .
C112 C113 C114 C100 -8(6) . .
C123 C113 C114 C100 -146(3) 2_566 .
C100 C114 C115 C116 -7(5) . .
C113 C114 C115 C116 -141(3) . .
C100 C114 C115 C124 140(3) . 2_566
C113 C114 C115 C124 6(3) . 2_566
C114 C115 C116 C102 2(4) . .
C124 C115 C116 C102 -142(2) 2_566 .
C114 C115 C116 C117 137(3) . .
C124 C115 C116 C117 -7(4) 2_566 .
C101 C102 C116 C115 0(3) . .
C103 C102 C116 C115 141(3) . .
C101 C102 C116 C117 -139.1(18) . .
C103 C102 C116 C117 1(2) . .
C115 C116 C117 C126 4(4) . 2_566
C102 C116 C117 C126 141(3) . 2_566
C115 C116 C117 C118 -139(3) . .
C102 C116 C117 C118 -2(3) . .
C126 C117 C118 C119 4(4) 2_566 .
C116 C117 C118 C119 144(3) . .
C126 C117 C118 C103 -138(3) 2_566 .
C116 C117 C118 C103 2(3) . .
C104 C103 C118 C119 2(5) . .
C102 C103 C118 C119 -147(2) . .
C104 C103 C118 C117 148(3) . .
C102 C103 C118 C117 -2(3) . .
C117 C118 C119 C120 -138(3) . .
C103 C118 C119 C120 4(4) . .
C117 C118 C119 C110 1(4) . 2_566
C103 C118 C119 C110 143(2) . 2_566
C118 C119 C120 C121 1(4) . .
C110 C119 C120 C121 -139(2) 2_566 .
C118 C119 C120 C112 140(3) . 2_566
C110 C119 C120 C112 -1(3) 2_566 2_566
C103 C104 C121 C122 -127(5) . .
C105 C104 C121 C122 1(4) . .
C103 C104 C121 C120 19(6) . .
C105 C104 C121 C120 148(3) . .
C119 C120 C121 C122 141(3) . .
C112 C120 C121 C122 4(4) 2_566 .
C119 C120 C121 C104 -9(4) . .
C112 C120 C121 C104 -146(2) 2_566 .
C104 C121 C122 C123 139(3) . .
C120 C121 C122 C123 -4(4) . .
C104 C121 C122 C106 0(5) . .
C120 C121 C122 C106 -143(3) . .
C105 C106 C122 C121 -1(4) . .
C107 C106 C122 C121 150(4) . .
C105 C106 C122 C123 -139(3) . .
C107 C106 C122 C123 13(5) . .
C121 C122 C123 C113 -2(3) . 2_566
C106 C122 C123 C113 128(3) . 2_566
C121 C122 C123 C124 -137(3) . .
C106 C122 C123 C124 -7(3) . .
C122 C123 C124 C125 3(4) . .
C113 C123 C124 C125 -139(3) 2_566 .
C122 C123 C124 C115 142(2) . 2_566
C113 C123 C124 C115 0(3) 2_566 2_566
C115 C124 C125 C107 -140(3) 2_566 .
C123 C124 C125 C107 -7(5) . .
C115 C124 C125 C126 0(6) 2_566 .
C123 C124 C125 C126 134(4) . .
C106 C107 C125 C124 16(6) . .
C108 C107 C125 C124 145(3) . .
C106 C107 C125 C126 -131(5) . .
C108 C107 C125 C126 -2(5) . .
C110 C109 C126 C117 -5(5) . 2_566
C108 C109 C126 C117 -146(4) . 2_566
C110 C109 C126 C125 145(3) . .
C108 C109 C126 C125 3(4) . .
C124 C125 C126 C117 3(8) . 2_566
C107 C125 C126 C117 149(4) . 2_566
C124 C125 C126 C109 -147(4) . .
C107 C125 C126 C109 -1(5) . .
